data_1560300
loop_
_publ_author_name
'Sotofte, Inger'
'Crossland, Ingolf'

_publ_section_title
;
 The Crystal Structure of
 2-p-Chlorophenyl-3,3-dimethyl-1-methoxycyclopropene
;
_journal_name_full 'Acta Chemica Scandinavica'
_journal_page_first 168
_journal_page_last 171
_journal_paper_doi 10.3891/acta.chem.scand.43-0168
_journal_volume 43
_journal_year 1989
_chemical_formula_sum 'C12 H13 Cl O'
_chemical_formula_weight 208.67
_chemical_name_common
;
2-p-Chlorophenyl-3,3-dimethyl-1-methoxycyclopropene
;
_space_group_IT_number 9
_space_group_name_Hall 'I -2yc'
_space_group_name_H-M_alt 'I 1 c 1'
_symmetry_cell_setting monoclinic
_symmetry_Int_Tables_number 9
_symmetry_space_group_name_Hall 'I -2yc'
_symmetry_space_group_name_H-M 'I 1 c 1'
_cell_angle_alpha 90.
_cell_angle_beta 91.60(5)
_cell_angle_gamma 90.
_cell_formula_units_Z 4
_cell_length_a 9.939(5)
_cell_length_b 19.099(4)
_cell_length_c 5.828(4)
_cell_volume 1105.9(10)
_diffrn_ambient_temperature 120
_diffrn_radiation_probe x-ray
_diffrn_radiation_type MoK\a
_diffrn_radiation_wavelength 0.71069
_exptl_absorpt_coefficient_mu 0.308
_exptl_crystal_density_diffrn 1.253
_exptl_crystal_F_000 440
_refine_ls_goodness_of_fit_ref 1.15
_refine_ls_number_parameters 177
_refine_ls_number_reflns 1520
_refine_ls_R_factor_gt 0.027
_refine_ls_wR_factor_gt 0.032
_cod_data_source_file Acta-Chem-Scand-1989-43-168.cif
_cod_data_source_block 1
_cod_original_sg_symbol_H-M 'I c'
_cod_database_code 1560300

loop_
_space_group_symop_id
_space_group_symop_operation_xyz
1 x,y,z
2 x,-y,1/2+z
3 1/2+x,1/2+y,1/2+z
4 1/2+x,1/2-y,z

loop_
_atom_site_label
_atom_site_type_symbol
_atom_site_thermal_displace_type
_atom_site_fract_x
_atom_site_fract_y
_atom_site_fract_z
_atom_site_occupancy
_atom_site_U_iso_or_equiv
_atom_site_calc_flag
_atom_site_refinement_flags
_atom_site_disorder_assembly
_atom_site_disorder_group
Cl Cl Uiso 0.10820 0.94350(10) 0.17250 1.000 0.0342 . . . .
O O Uiso 0.6564(2) 0.76850(10) -0.6526(3) 1.000 0.0317 . . . .
C1 C Uiso 0.6513(2) 0.81660(10) -0.4865(3) 1.000 0.0253 . . . .
C2 C Uiso 0.5857(2) 0.85400(10) -0.3422(3) 1.000 0.0228 . . . .
C3 C Uiso 0.7403(2) 0.86100(10) -0.3412(3) 1.000 0.0253 . . . .
C4 C Uiso 0.8020(3) 0.92600(10) -0.4423(5) 1.000 0.0380 . . . .
C5 C Uiso 0.8232(2) 0.82780(10) -0.1473(4) 1.000 0.0342 . . . .
C6 C Uiso 0.5275(3) 0.74280(10) -0.7252(4) 1.000 0.0355 . . . .
C7 C Uiso 0.4690(2) 0.87690(10) -0.2229(3) 1.000 0.0215 . . . .
C8 C Uiso 0.4850(2) 0.91420(10) -0.0172(3) 1.000 0.0228 . . . .
C9 C Uiso 0.3746(2) 0.93480(10) 0.1056(3) 1.000 0.0253 . . . .
C10 C Uiso 0.2474(2) 0.91810(10) 0.0201(3) 1.000 0.0253 . . . .
C11 C Uiso 0.2278(2) 0.88230(10) -0.1848(4) 1.000 0.0266 . . . .
C12 C Uiso 0.3382(2) 0.86160(10) -0.3059(3) 1.000 0.0253 . . . .
H1 H Uiso 0.823(3) 0.960(2) -0.323(6) 1.000 0.0494 . . . .
H2 H Uiso 0.739(4) 0.950(2) -0.550(6) 1.000 0.0608 . . . .
H3 H Uiso 0.893(3) 0.915(2) -0.510(5) 1.000 0.0431 . . . .
H4 H Uiso 0.912(4) 0.813(2) -0.204(6) 1.000 0.0532 . . . .
H5 H Uiso 0.841(3) 0.863(2) -0.035(5) 1.000 0.0431 . . . .
H6 H Uiso 0.777(3) 0.786(2) -0.083(6) 1.000 0.0507 . . . .
H7 H Uiso 0.474(3) 0.780(2) -0.790(5) 1.000 0.0431 . . . .
H8 H Uiso 0.540(4) 0.707(2) -0.835(7) 1.000 0.0760 . . . .
H9 H Uiso 0.479(3) 0.722(2) -0.598(6) 1.000 0.0532 . . . .
H10 H Uiso 0.572(3) 0.9220(10) 0.044(4) 1.000 0.0266 . . . .
H11 H Uiso 0.387(3) 0.9630(10) 0.251(5) 1.000 0.0342 . . . .
H12 H Uiso 0.140(3) 0.8720(10) -0.253(4) 1.000 0.0304 . . . .
H13 H Uiso 0.325(3) 0.8360(10) -0.448(5) 1.000 0.0291 . . . .

loop_
_atom_type_symbol
_atom_type_description
_atom_type_scat_dispersion_real
_atom_type_scat_dispersion_imag
_atom_type_scat_source
C C 0.0033 0.0016 ' International Tables Vol C Tables 4.2.6.8 and 6.1.1.4'
H H 0.0000 0.0000 ' International Tables Vol C Tables 4.2.6.8 and 6.1.1.4'
Cl Cl 0.1484 0.1585 ' International Tables Vol C Tables 4.2.6.8 and 6.1.1.4'
O O 0.0106 0.0060 ' International Tables Vol C Tables 4.2.6.8 and 6.1.1.4'

loop_
_geom_angle_atom_site_label_1
_geom_angle_atom_site_label_2
_geom_angle_atom_site_label_3
_geom_angle
_geom_angle_site_symmetry_1
_geom_angle_site_symmetry_2
_geom_angle_site_symmetry_3
_geom_angle_publ_flag
C1 O C6 113.57(19) . . . yes
O C1 C2 151.7(2) . . . yes
O C1 C3 140.9(2) . . . yes
C2 C1 C3 67.32(15) . . . no
C1 C2 C3 61.97(15) . . . no
C1 C2 C7 155.6(2) . . . no
C3 C2 C7 142.12(17) . . . no
C1 C3 C2 50.71(13) . . . no
C1 C3 C4 119.45(18) . . . no
C1 C3 C5 119.42(17) . . . no
C2 C3 C4 119.00(19) . . . no
C2 C3 C5 119.11(16) . . . no
C4 C3 C5 114.55(19) . . . no
C2 C7 C8 119.69(18) . . . no
C2 C7 C12 121.44(17) . . . no
C8 C7 C12 118.85(18) . . . no
C7 C8 C9 120.99(19) . . . no
C8 C9 C10 118.56(17) . . . no
Cl C10 C9 119.03(15) . . . yes
Cl C10 C11 118.99(16) . . . yes
C9 C10 C11 121.98(19) . . . no
C10 C11 C12 119.21(19) . . . no
C7 C12 C11 120.39(18) . . . no
C3 C4 H1 111(2) . . . no
C3 C4 H2 112(2) . . . no
C3 C4 H3 111(2) . . . no
H1 C4 H2 105(3) . . . no
H1 C4 H3 104(3) . . . no
H2 C4 H3 114(3) . . . no
C3 C5 H4 110(2) . . . no
C3 C5 H5 108(2) . . . no
C3 C5 H6 111.6(19) . . . no
H4 C5 H5 106(3) . . . no
H4 C5 H6 109(3) . . . no
H5 C5 H6 113(3) . . . no
O C6 H7 110(2) . . . no
O C6 H8 108(2) . . . no
O C6 H9 111.9(19) . . . no
H7 C6 H8 111(3) . . . no
H7 C6 H9 109(3) . . . no
H8 C6 H9 107(3) . . . no
C7 C8 H10 119.2(14) . . . no
C9 C8 H10 119.6(15) . . . no
C8 C9 H11 120.4(17) . . . no
C10 C9 H11 121.0(17) . . . no
C10 C11 H12 123.9(15) . . . no
C12 C11 H12 116.9(15) . . . no
C7 C12 H13 120.1(18) . . . no
C11 C12 H13 119.5(18) . . . no

loop_
_geom_bond_atom_site_label_1
_geom_bond_atom_site_label_2
_geom_bond_distance
_geom_bond_site_symmetry_1
_geom_bond_site_symmetry_2
_geom_bond_publ_flag
Cl C10 1.734(2) . . yes
O C1 1.337(3) . . yes
O C6 1.425(4) . . yes
C1 C2 1.294(3) . . no
C1 C3 1.475(3) . . no
C2 C3 1.542(3) . . no
C2 C7 1.437(3) . . no
C3 C4 1.512(3) . . no
C3 C5 1.519(3) . . no
C7 C8 1.400(3) . . no
C7 C12 1.405(3) . . no
C8 C9 1.384(3) . . no
C9 C10 1.383(3) . . no
C10 C11 1.385(3) . . no
C11 C12 1.379(3) . . no
C4 H1 0.97(4) . . no
C4 H2 0.99(4) . . no
C4 H3 1.02(3) . . no
C5 H4 0.99(4) . . no
C5 H5 0.95(3) . . no
C5 H6 1.00(4) . . no
C6 H7 0.96(3) . . no
C6 H8 0.95(4) . . no
C6 H9 0.98(3) . . no
C8 H10 0.94(3) . . no
C9 H11 1.01(3) . . no
C11 H12 0.97(3) . . no
C12 H13 0.97(3) . . no

loop_
_geom_torsion_atom_site_label_1
_geom_torsion_atom_site_label_2
_geom_torsion_atom_site_label_3
_geom_torsion_atom_site_label_4
_geom_torsion
_geom_torsion_site_symmetry_1
_geom_torsion_site_symmetry_2
_geom_torsion_site_symmetry_3
_geom_torsion_site_symmetry_4
_geom_torsion_publ_flag
C6 O C1 C2 2.8(5) . . . . no
C6 O C1 C3 179.1(2) . . . . no
O C1 C2 C3 177.5(4) . . . . no
O C1 C2 C7 4.7(8) . . . . no
C3 C1 C2 C7 -172.8(5) . . . . no
O C1 C3 C2 -178.1(3) . . . . no
O C1 C3 C4 77.0(3) . . . . no
O C1 C3 C5 -73.0(3) . . . . no
C2 C1 C3 C4 -104.9(2) . . . . no
C2 C1 C3 C5 105.1(2) . . . . no
C1 C2 C3 C4 105.8(2) . . . . no
C1 C2 C3 C5 -105.7(2) . . . . no
C7 C2 C3 C1 175.2(3) . . . . no
C7 C2 C3 C4 -79.0(3) . . . . no
C7 C2 C3 C5 69.4(3) . . . . no
C1 C2 C7 C8 161.3(4) . . . . no
C1 C2 C7 C12 -17.6(5) . . . . no
C3 C2 C7 C8 -8.3(4) . . . . no
C3 C2 C7 C12 172.8(2) . . . . no
C2 C7 C8 C9 -177.72(18) . . . . no
C12 C7 C8 C9 1.1(3) . . . . no
C2 C7 C12 C11 178.03(19) . . . . no
C8 C7 C12 C11 -0.8(3) . . . . no
C7 C8 C9 C10 -0.4(3) . . . . no
C8 C9 C10 Cl 179.91(17) . . . . no
C8 C9 C10 C11 -0.8(3) . . . . no
Cl C10 C11 C12 -179.59(17) . . . . no
C9 C10 C11 C12 1.1(3) . . . . no
C10 C11 C12 C7 -0.3(3) . . . . no
